data_7052779
loop_
_publ_author_name
'Lin, Yiji'
'Wan, Shigang'
'Zou, Fang'
'Wang, Yuekui'
'Zhang, Hui'

_publ_section_title
;
 Structure--chiroptical property relationship of kinetically labile
 camphor-derivative \b-diketone Yb(iii) complexes: do the adducts coexist
 as diastereomers or not?
;
_journal_issue 11
_journal_name_full 'New Journal of Chemistry'
_journal_page_first 2584
_journal_paper_doi 10.1039/c1nj20430k
_journal_volume 35
_journal_year 2011
_chemical_formula_sum 'C84.33 H78.33 Cl F21 N0 O8 P2 Yb'
_chemical_formula_weight 1889.23
_chemical_name_systematic
;
?
;
_space_group_IT_number 145
_symmetry_cell_setting trigonal
_symmetry_space_group_name_Hall 'P 32'
_symmetry_space_group_name_H-M 'P 32'
_atom_sites_solution_hydrogens geom
_atom_sites_solution_primary direct
_atom_sites_solution_secondary difmap
_audit_creation_method SHELXL-97
_cell_angle_alpha 90.00
_cell_angle_beta 90.00
_cell_angle_gamma 120.00
_cell_formula_units_Z 3
_cell_length_a 14.800(3)
_cell_length_b 14.800(3)
_cell_length_c 34.447(11)
_cell_measurement_reflns_used 7050
_cell_measurement_temperature 298(2)
_cell_measurement_theta_max 25.08
_cell_measurement_theta_min 2.38
_cell_volume 6534(3)
_computing_cell_refinement 'Bruker SMART'
_computing_data_collection 'Bruker SMART'
_computing_data_reduction 'Bruker SAINT'
_computing_molecular_graphics 'Bruker SHELXTL'
_computing_publication_material 'Bruker SHELXTL'
_computing_structure_refinement 'SHELXL-97 (Sheldrick, 1997)'
_computing_structure_solution 'SHELXS-97 (Sheldrick, 1990)'
_diffrn_ambient_temperature 298(2)
_diffrn_measured_fraction_theta_full 0.996
_diffrn_measured_fraction_theta_max 0.996
_diffrn_measurement_device_type 'CCD area detector'
_diffrn_measurement_method 'phi and omega scans'
_diffrn_radiation_monochromator graphite
_diffrn_radiation_source 'fine-focus sealed tube'
_diffrn_radiation_type MoK\a
_diffrn_radiation_wavelength 0.71073
_diffrn_reflns_av_R_equivalents 0.0268
_diffrn_reflns_av_sigmaI/netI 0.0440
_diffrn_reflns_limit_h_max 17
_diffrn_reflns_limit_h_min -18
_diffrn_reflns_limit_k_max 18
_diffrn_reflns_limit_k_min -18
_diffrn_reflns_limit_l_max 42
_diffrn_reflns_limit_l_min -20
_diffrn_reflns_number 34806
_diffrn_reflns_theta_full 25.99
_diffrn_reflns_theta_max 25.99
_diffrn_reflns_theta_min 1.59
_exptl_absorpt_coefficient_mu 1.238
_exptl_absorpt_correction_type none
_exptl_crystal_density_diffrn 1.440
_exptl_crystal_density_method 'not measured'
_exptl_crystal_F_000 2863
_exptl_crystal_size_max 0.42
_exptl_crystal_size_mid 0.33
_exptl_crystal_size_min 0.29
_refine_diff_density_max 1.308
_refine_diff_density_min -0.858
_refine_diff_density_rms 0.141
_refine_ls_abs_structure_details 'Flack H D (1983), Acta Cryst. A39, 876-881'
_refine_ls_abs_structure_Flack 0.052(10)
_refine_ls_extinction_method none
_refine_ls_goodness_of_fit_ref 1.164
_refine_ls_hydrogen_treatment mixed
_refine_ls_matrix_type full
_refine_ls_number_parameters 963
_refine_ls_number_reflns 13049
_refine_ls_number_restraints 26
_refine_ls_restrained_S_all 1.171
_refine_ls_R_factor_all 0.0713
_refine_ls_R_factor_gt 0.0622
_refine_ls_shift/su_max 0.166
_refine_ls_shift/su_mean 0.010
_refine_ls_structure_factor_coef Fsqd
_refine_ls_weighting_details 'calc w=1/[\s^2^(Fo^2^)+(0.1109P)^2^+0.0000P] where P=(Fo^2^+2Fc^2^)/3'
_refine_ls_weighting_scheme calc
_refine_ls_wR_factor_gt 0.1677
_refine_ls_wR_factor_ref 0.1759
_reflns_number_gt 11283
_reflns_number_total 13049
_reflns_threshold_expression >2sigma(I)
_cod_data_source_file c1nj20430k.txt
_cod_data_source_block III
_cod_depositor_comments
;
The following automatic conversions were performed:

'_symmetry_cell_setting' value 'Trigonal' changed to 'trigonal'
according to /home/saulius/struct/CIF-dictionaries/cif_core.dic
dictionary named 'cif_core.dic' version 2.4.1 from 2010-06-29.

Automatic conversion script
Id: cif_fix_values 1715 2011-07-08 13:25:40Z adriana 
;
_cod_original_cell_volume 6535(3)
_cod_original_sg_symbol_H-M P3(2)
_cod_database_code 7052779

loop_
_symmetry_equiv_pos_as_xyz
'x, y, z'
'-y, x-y, z+2/3'
'-x+y, -x, z+1/3'

loop_
_atom_site_label
_atom_site_type_symbol
_atom_site_fract_x
_atom_site_fract_y
_atom_site_fract_z
_atom_site_U_iso_or_equiv
_atom_site_adp_type
_atom_site_occupancy
_atom_site_symmetry_multiplicity
_atom_site_calc_flag
_atom_site_refinement_flags
F11 F 0.9782(16) 0.9366(15) 0.0149(6) 0.278(9) Uani 1 1 d D
F10 F 0.8575(11) 0.9395(11) -0.0207(4) 0.190(3) Uani 1 1 d D
C19 C 0.9607(10) 1.0019(14) -0.0068(4) 0.115(3) Uani 1 1 d D
C34 C 1.0510(13) 1.4252(19) 0.1707(6) 0.189(11) Uani 1 1 d .
F21 F 1.1240(8) 1.4025(14) 0.1473(4) 0.229(8) Uani 1 1 d .
F19 F 1.0740(10) 1.5141(8) 0.1607(4) 0.204(6) Uani 1 1 d .
F20 F 1.0679(8) 1.4123(9) 0.2061(4) 0.183(5) Uani 1 1 d .
C1 C 0.4132(7) 0.8057(9) 0.0624(2) 0.078(2) Uani 1 1 d .
C2 C 0.4403(7) 0.7297(8) 0.0509(3) 0.079(2) Uani 1 1 d .
C3 C 0.5407(9) 0.7499(9) 0.0539(3) 0.078(3) Uani 1 1 d .
C4 C 0.5689(9) 0.6623(9) 0.0433(3) 0.095(3) Uani 1 1 d .
C5 C 0.6058(11) 0.6606(9) 0.0033(4) 0.098(3) Uani 1 1 d .
C6 C 0.6410(16) 0.5866(13) -0.0062(6) 0.135(6) Uani 1 1 d .
C7 C 0.2492(8) 0.8248(10) 0.0615(4) 0.101(2) Uani 1 1 d .
H7A H 0.1752 0.7871 0.0573 0.151 Uiso 1 1 calc R
H7B H 0.2823 0.8770 0.0418 0.151 Uiso 1 1 calc R
H7C H 0.2638 0.8577 0.0866 0.151 Uiso 1 1 calc R
C8 C 0.2908(8) 0.7502(11) 0.0600(4) 0.101(2) Uani 1 1 d .
C9 C 0.2538(10) 0.6666(11) 0.0920(4) 0.113(4) Uani 1 1 d .
H9A H 0.1795 0.6366 0.0964 0.135 Uiso 1 1 calc R
H9B H 0.2902 0.6973 0.1161 0.135 Uiso 1 1 calc R
C10 C 0.2780(10) 0.5810(11) 0.0780(5) 0.117(4) Uani 1 1 d .
H10A H 0.2149 0.5142 0.0746 0.141 Uiso 1 1 calc R
H10B H 0.3246 0.5731 0.0957 0.141 Uiso 1 1 calc R
C11 C 0.3330(9) 0.6306(11) 0.0377(4) 0.110(4) Uani 1 1 d .
H11 H 0.3388 0.5831 0.0194 0.132 Uiso 1 1 calc R
C12 C 0.2751(8) 0.6824(10) 0.0236(3) 0.094(3) Uani 1 1 d .
C13 C 0.3239(11) 0.7441(11) -0.0133(3) 0.113(4) Uani 1 1 d .
H13A H 0.3976 0.7884 -0.0095 0.170 Uiso 1 1 calc R
H13B H 0.2931 0.7860 -0.0193 0.170 Uiso 1 1 calc R
H13C H 0.3119 0.6968 -0.0343 0.170 Uiso 1 1 calc R
C14 C 0.1561(11) 0.6018(13) 0.0153(5) 0.154(7) Uani 1 1 d .
H14A H 0.1237 0.6375 0.0037 0.231 Uiso 1 1 calc R
H14B H 0.1215 0.5701 0.0392 0.231 Uiso 1 1 calc R
H14C H 0.1509 0.5488 -0.0022 0.231 Uiso 1 1 calc R
C15 C 0.8468(7) 0.9618(8) 0.1117(3) 0.077(2) Uani 1 1 d .
C16 C 0.9115(7) 1.0024(9) 0.0802(3) 0.079(2) Uani 1 1 d D
C17 C 0.8834(8) 1.0399(9) 0.0483(3) 0.087(3) Uani 1 1 d .
C18 C 0.9691(10) 1.0849(13) 0.0178(4) 0.115(3) Uani 1 1 d .
C21 C 0.8014(11) 0.8414(11) 0.1669(6) 0.133(5) Uani 1 1 d .
H21A H 0.7843 0.7737 0.1574 0.199 Uiso 1 1 calc R
H21B H 0.7425 0.8512 0.1635 0.199 Uiso 1 1 calc R
H21C H 0.8190 0.8467 0.1939 0.199 Uiso 1 1 calc R
C22 C 0.8846(10) 0.9164(13) 0.1465(3) 0.116(4) Uani 1 1 d D
C23 C 0.9808(17) 1.0314(19) 0.1655(4) 0.193(10) Uani 1 1 d DU
H23A H 0.9568 1.0804 0.1705 0.232 Uiso 1 1 calc R
H23B H 1.0108 1.0210 0.1889 0.232 Uiso 1 1 calc R
C24 C 1.0578(14) 1.065(2) 0.1301(8) 0.264(16) Uani 1 1 d DU
H1C H 1.1209 1.0645 0.1372 0.316 Uiso 1 1 calc R
H1D H 1.0766 1.1349 0.1215 0.316 Uiso 1 1 calc R
C25 C 0.9947(11) 0.9791(15) 0.0953(5) 0.178(9) Uani 1 1 d D
H25 H 1.0405 0.9781 0.0749 0.214 Uiso 1 1 calc R
C26 C 0.9395(11) 0.8730(11) 0.1218(5) 0.119(5) Uani 1 1 d DU
C27 C 0.8858(16) 0.7950(17) 0.0967(8) 0.186(10) Uani 1 1 d U
H27A H 0.8826 0.7324 0.1062 0.279 Uiso 1 1 calc R
H27B H 0.9200 0.8128 0.0719 0.279 Uiso 1 1 calc R
H27C H 0.8163 0.7837 0.0940 0.279 Uiso 1 1 calc R
C28 C 1.0220(12) 0.8512(13) 0.1451(5) 0.127(3) Uani 1 1 d .
C29 C 0.6078(13) 1.1932(14) 0.0987(5) 0.127(3) Uani 1 1 d .
C30 C 0.7125(8) 1.2744(9) 0.1105(3) 0.083(3) Uani 1 1 d .
C31 C 0.7911(8) 1.2516(9) 0.1093(3) 0.081(3) Uani 1 1 d .
C32 C 0.9077(15) 1.3397(15) 0.1162(5) 0.137(4) Uani 1 1 d .
C33 C 0.9462(11) 1.3398(11) 0.1575(4) 0.112(4) Uani 1 1 d .
C35 C 0.4244(10) 1.1811(13) 0.0998(5) 0.127(5) Uani 1 1 d .
H35A H 0.3924 1.2211 0.0924 0.190 Uiso 1 1 calc R
H35B H 0.3995 1.1512 0.1250 0.190 Uiso 1 1 calc R
H35C H 0.4069 1.1264 0.0813 0.190 Uiso 1 1 calc R
C36 C 0.5434(10) 1.2526(10) 0.1012(3) 0.095(3) Uani 1 1 d .
C37 C 0.5808(13) 1.3316(12) 0.0690(4) 0.125(5) Uani 1 1 d .
H37A H 0.5362 1.3618 0.0662 0.150 Uiso 1 1 calc R
H37B H 0.5841 1.3011 0.0445 0.150 Uiso 1 1 calc R
C38 C 0.7027(12) 1.4223(10) 0.0849(5) 0.120(5) Uani 1 1 d .
H38A H 0.7563 1.4316 0.0665 0.144 Uiso 1 1 calc R
H38B H 0.7077 1.4891 0.0899 0.144 Uiso 1 1 calc R
C39 C 0.7099(11) 1.3732(10) 0.1209(4) 0.099(3) Uani 1 1 d .
H39 H 0.7653 1.4203 0.1386 0.119 Uiso 1 1 calc R
C40 C 0.5937(11) 1.3219(11) 0.1386(4) 0.102(3) Uani 1 1 d .
C41 C 0.5734(14) 1.2528(13) 0.1769(4) 0.128(5) Uani 1 1 d .
H41A H 0.6203 1.2954 0.1971 0.192 Uiso 1 1 calc R
H41B H 0.5852 1.1960 0.1713 0.192 Uiso 1 1 calc R
H41C H 0.5027 1.2257 0.1854 0.192 Uiso 1 1 calc R
C42 C 0.5600(13) 1.3964(13) 0.1481(5) 0.136(5) Uani 1 1 d .
H42A H 0.6199 1.4629 0.1540 0.205 Uiso 1 1 calc R
H42B H 0.5146 1.3719 0.1703 0.205 Uiso 1 1 calc R
H42C H 0.5233 1.4036 0.1264 0.205 Uiso 1 1 calc R
C43 C 0.6731(7) 1.0339(12) -0.0563(4) 0.072(3) Uani 1 1 d .
C44 C 0.7192(9) 1.0841(9) -0.0905(3) 0.087(3) Uani 1 1 d .
H44 H 0.7291 1.1506 -0.0943 0.105 Uiso 1 1 calc R
C45 C 0.7527(12) 1.0416(11) -0.1203(4) 0.109(4) Uani 1 1 d .
H45 H 0.7866 1.0800 -0.1423 0.131 Uiso 1 1 calc R
C46 C 0.7330(12) 0.9407(13) -0.1152(4) 0.117(4) Uani 1 1 d .
H46 H 0.7530 0.9099 -0.1344 0.140 Uiso 1 1 calc R
C47 C 0.6839(15) 0.8848(11) -0.0821(4) 0.133(6) Uani 1 1 d .
H47 H 0.6717 0.8172 -0.0792 0.159 Uiso 1 1 calc R
C48 C 0.6543(11) 0.9263(9) -0.0549(3) 0.097(4) Uani 1 1 d .
H48 H 0.6194 0.8854 -0.0335 0.116 Uiso 1 1 calc R
C49 C 0.7088(7) 1.2217(7) -0.0192(2) 0.067(2) Uani 1 1 d .
C50 C 0.6870(11) 1.2790(10) -0.0396(4) 0.102(3) Uani 1 1 d .
H50 H 0.6271 1.2491 -0.0549 0.123 Uiso 1 1 calc R
C51 C 0.7563(14) 1.3937(11) -0.0393(5) 0.126(5) Uani 1 1 d .
H51 H 0.7416 1.4385 -0.0533 0.151 Uiso 1 1 calc R
C52 C 0.8418(12) 1.4280(10) -0.0173(5) 0.118(5) Uani 1 1 d .
H52 H 0.8922 1.4983 -0.0186 0.141 Uiso 1 1 calc R
C53 C 0.8575(10) 1.3698(12) 0.0051(3) 0.104(4) Uani 1 1 d .
H53 H 0.9128 1.4008 0.0225 0.125 Uiso 1 1 calc R
C54 C 0.7957(7) 1.2606(8) 0.0051(3) 0.077(3) Uani 1 1 d .
H54 H 0.8113 1.2178 0.0200 0.093 Uiso 1 1 calc R
C55 C 0.4971(7) 1.0511(7) -0.0349(3) 0.072(2) Uani 1 1 d .
C56 C 0.4392(10) 1.0643(14) -0.0055(3) 0.110(4) Uani 1 1 d .
H56 H 0.4661 1.0860 0.0193 0.132 Uiso 1 1 calc R
C57 C 0.3381(11) 1.0428(15) -0.0156(4) 0.131(6) Uani 1 1 d .
H57 H 0.2958 1.0493 0.0029 0.157 Uiso 1 1 calc R
C58 C 0.3013(10) 1.0113(16) -0.0540(5) 0.143(6) Uani 1 1 d .
H58 H 0.2370 1.0031 -0.0611 0.171 Uiso 1 1 calc R
C59 C 0.3551(11) 0.9938(14) -0.0794(5) 0.129(5) Uani 1 1 d .
H59 H 0.3248 0.9626 -0.1029 0.155 Uiso 1 1 calc R
C60 C 0.4607(9) 1.0220(11) -0.0715(3) 0.101(4) Uani 1 1 d .
H60 H 0.5033 1.0204 -0.0909 0.121 Uiso 1 1 calc R
C61 C 0.4915(7) 0.7829(8) 0.1795(3) 0.077(2) Uani 1 1 d .
C62 C 0.4034(8) 0.7160(10) 0.2033(3) 0.095(3) Uani 1 1 d .
H62 H 0.3741 0.7441 0.2198 0.114 Uiso 1 1 calc R
C63 C 0.3633(10) 0.6104(11) 0.2014(4) 0.108(4) Uani 1 1 d .
H63 H 0.3028 0.5672 0.2152 0.130 Uiso 1 1 calc R
C64 C 0.4059(13) 0.5687(10) 0.1814(4) 0.126(5) Uani 1 1 d .
H64 H 0.3803 0.4972 0.1832 0.152 Uiso 1 1 calc R
C65 C 0.4920(12) 0.6303(11) 0.1563(4) 0.110(4) Uani 1 1 d .
H65 H 0.5194 0.5998 0.1400 0.132 Uiso 1 1 calc R
C66 C 0.5328(9) 0.7365(10) 0.1570(3) 0.086(3) Uani 1 1 d .
H66 H 0.5907 0.7784 0.1417 0.103 Uiso 1 1 calc R
C67 C 0.4464(7) 0.9503(8) 0.1958(3) 0.078(2) Uani 1 1 d .
C68 C 0.4388(10) 0.9777(11) 0.2332(4) 0.106(4) Uani 1 1 d .
H68 H 0.4869 0.9843 0.2520 0.127 Uiso 1 1 calc R
C69 C 0.3568(12) 0.9956(15) 0.2423(5) 0.138(6) Uani 1 1 d .
H69 H 0.3480 1.0120 0.2676 0.165 Uiso 1 1 calc R
C70 C 0.2924(12) 0.9890(13) 0.2147(5) 0.122(5) Uani 1 1 d .
H70 H 0.2402 1.0040 0.2210 0.147 Uiso 1 1 calc R
C71 C 0.2976(10) 0.9621(14) 0.1786(4) 0.128(5) Uani 1 1 d .
H71 H 0.2502 0.9577 0.1599 0.153 Uiso 1 1 calc R
C72 C 0.3769(9) 0.9403(11) 0.1694(3) 0.097(3) Uani 1 1 d .
H72 H 0.3808 0.9186 0.1444 0.117 Uiso 1 1 calc R
C73 C 0.6457(8) 0.9738(10) 0.2203(4) 0.061(3) Uani 1 1 d .
C74 C 0.6335(9) 0.9144(10) 0.2524(3) 0.092(3) Uani 1 1 d .
H74 H 0.5760 0.8480 0.2553 0.110 Uiso 1 1 calc R
C75 C 0.7130(11) 0.9593(11) 0.2811(3) 0.103(4) Uani 1 1 d .
H75 H 0.7111 0.9202 0.3025 0.124 Uiso 1 1 calc R
C76 C 0.7912(10) 1.0584(11) 0.2772(4) 0.106(4) Uani 1 1 d .
H76 H 0.8386 1.0913 0.2972 0.127 Uiso 1 1 calc R
C77 C 0.7998(10) 1.1094(10) 0.2437(5) 0.121(5) Uani 1 1 d .
H77 H 0.8590 1.1748 0.2410 0.145 Uiso 1 1 calc R
C78 C 0.7309(11) 1.0754(11) 0.2132(4) 0.118(5) Uani 1 1 d .
H78 H 0.7390 1.1138 0.1909 0.142 Uiso 1 1 calc R
F1 F 0.6462(11) 0.6719(11) 0.0694(4) 0.190(3) Uani 1 1 d .
F2 F 0.4892(14) 0.5661(13) 0.0501(5) 0.240(5) Uani 1 1 d .
F3 F 0.5293(7) 0.6541(8) -0.0204(2) 0.129(3) Uani 1 1 d .
F4 F 0.6940(7) 0.7587(6) -0.0029(3) 0.138(3) Uani 1 1 d .
F5 F 0.7210(13) 0.5954(12) 0.0135(4) 0.210(6) Uani 1 1 d .
F6 F 0.6580(11) 0.5857(9) -0.0432(4) 0.188(5) Uani 1 1 d .
F7 F 0.5619(13) 0.4881(8) 0.0014(4) 0.207(6) Uani 1 1 d .
F8 F 0.9661(15) 1.1685(18) -0.0040(6) 0.293(11) Uani 1 1 d .
F9 F 1.0643(7) 1.1253(11) 0.0375(4) 0.183(5) Uani 1 1 d .
F15 F 0.9181(6) 1.4335(5) 0.1093(2) 0.111(2) Uani 1 1 d .
F16 F 0.9776(6) 1.3247(8) 0.0929(2) 0.132(3) Uani 1 1 d .
F17 F 0.8776(6) 1.3502(7) 0.1824(2) 0.125(2) Uani 1 1 d .
F18 F 0.9356(7) 1.2439(7) 0.1635(3) 0.146(3) Uani 1 1 d .
O1 O 0.4683(5) 0.8952(6) 0.0749(2) 0.0836(18) Uani 1 1 d .
O2 O 0.6207(5) 0.8377(6) 0.0617(2) 0.0787(17) Uani 1 1 d .
O3 O 0.7606(5) 0.9595(6) 0.1189(2) 0.0802(17) Uani 1 1 d .
O4 O 0.8030(5) 1.0430(6) 0.04278(18) 0.0779(17) Uani 1 1 d .
O5 O 0.5765(5) 1.1073(5) 0.08526(18) 0.0760(16) Uani 1 1 d .
O6 O 0.7815(5) 1.1625(5) 0.0999(2) 0.0808(17) Uani 1 1 d .
O11 O 0.6211(5) 1.0293(6) 0.01897(15) 0.0744(16) Uani 1 1 d .
O22 O 0.5921(5) 0.9710(6) 0.14283(16) 0.0747(16) Uani 1 1 d .
P1 P 0.62587(17) 1.07847(19) -0.01947(6) 0.0650(5) Uani 1 1 d .
P2 P 0.54803(17) 0.92191(19) 0.18077(6) 0.0644(5) Uani 1 1 d .
Yb1 Yb 0.65593(3) 1.00032(4) 0.08072(3) 0.06090(13) Uani 1 1 d .
F14 F 1.1282(12) 1.099(2) -0.0369(7) 0.55(3) Uani 1 1 d DU
F12 F 1.0269(13) 1.1326(12) -0.0637(5) 0.240(5) Uani 1 1 d DU
F13 F 1.013(2) 0.9871(18) -0.0771(8) 0.389(14) Uani 1 1 d DU
C20 C 1.0242(13) 1.0509(12) -0.0462(4) 0.137(4) Uani 1 1 d DU

loop_
_atom_site_aniso_label
_atom_site_aniso_U_11
_atom_site_aniso_U_22
_atom_site_aniso_U_33
_atom_site_aniso_U_23
_atom_site_aniso_U_13
_atom_site_aniso_U_12
F11 0.29(2) 0.29(2) 0.31(3) -0.024(17) 0.035(17) 0.192(19)
F10 0.222(9) 0.233(9) 0.148(7) -0.020(6) -0.018(6) 0.138(8)
C19 0.100(6) 0.174(10) 0.091(6) 0.007(6) 0.016(5) 0.082(7)
C34 0.096(10) 0.21(2) 0.145(16) 0.096(15) -0.030(10) -0.012(11)
F21 0.084(6) 0.34(2) 0.169(11) 0.055(11) 0.001(6) 0.039(8)
F19 0.201(11) 0.107(6) 0.205(12) 0.036(7) -0.050(9) 0.002(7)
F20 0.143(8) 0.190(10) 0.149(9) 0.030(7) -0.042(7) 0.034(7)
C1 0.078(5) 0.113(8) 0.036(4) 0.011(4) 0.001(4) 0.042(6)
C2 0.072(5) 0.093(6) 0.073(6) -0.002(5) -0.003(4) 0.043(5)
C3 0.101(7) 0.093(8) 0.045(5) 0.012(5) 0.006(4) 0.052(6)
C4 0.089(7) 0.089(7) 0.082(7) 0.013(5) 0.001(5) 0.027(6)
C5 0.127(9) 0.093(7) 0.079(7) 0.014(6) 0.005(6) 0.058(7)
C6 0.176(15) 0.124(12) 0.140(15) 0.038(10) 0.041(12) 0.100(12)
C7 0.062(4) 0.139(7) 0.093(6) 0.007(5) -0.003(4) 0.043(4)
C8 0.062(4) 0.139(7) 0.093(6) 0.007(5) -0.003(4) 0.043(4)
C9 0.094(8) 0.126(10) 0.068(7) 0.002(6) 0.009(6) 0.017(7)
C10 0.096(8) 0.104(8) 0.121(11) 0.033(8) 0.017(7) 0.027(7)
C11 0.092(7) 0.136(10) 0.075(7) -0.016(7) 0.005(6) 0.036(7)
C12 0.079(6) 0.119(8) 0.062(6) 0.007(5) -0.017(5) 0.031(6)
C13 0.116(9) 0.131(10) 0.058(6) 0.010(6) -0.026(6) 0.036(8)
C14 0.090(8) 0.168(14) 0.134(13) 0.000(10) -0.046(8) 0.013(9)
C15 0.064(5) 0.107(7) 0.074(6) -0.007(5) -0.024(4) 0.053(5)
C16 0.075(5) 0.108(7) 0.070(6) -0.021(5) -0.012(5) 0.058(5)
C17 0.076(6) 0.124(8) 0.078(7) -0.024(6) -0.004(5) 0.063(6)
C18 0.100(6) 0.174(10) 0.091(6) 0.007(6) 0.016(5) 0.082(7)
C21 0.112(10) 0.114(10) 0.169(15) 0.038(10) 0.050(10) 0.054(8)
C22 0.099(8) 0.193(14) 0.077(7) 0.024(8) -0.005(6) 0.089(9)
C23 0.26(2) 0.32(3) 0.084(10) -0.084(14) -0.107(11) 0.20(2)
C24 0.096(12) 0.34(4) 0.31(3) -0.14(3) -0.052(14) 0.074(18)
C25 0.101(11) 0.25(3) 0.154(18) -0.024(17) 0.029(11) 0.064(14)
C26 0.117(9) 0.140(10) 0.159(13) -0.008(8) -0.023(8) 0.109(9)
C27 0.166(16) 0.20(2) 0.24(3) -0.071(16) 0.013(14) 0.120(16)
C28 0.140(8) 0.161(9) 0.127(8) 0.004(7) -0.002(6) 0.109(8)
C29 0.140(8) 0.161(9) 0.127(8) 0.004(7) -0.002(6) 0.109(8)
C30 0.088(6) 0.115(8) 0.062(5) 0.011(5) 0.011(5) 0.063(6)
C31 0.086(6) 0.100(8) 0.059(5) -0.021(5) -0.008(4) 0.047(6)
C32 0.180(10) 0.170(10) 0.093(7) 0.004(6) 0.013(7) 0.112(9)
C33 0.108(9) 0.112(9) 0.089(9) 0.026(7) 0.006(7) 0.036(7)
C35 0.110(9) 0.181(14) 0.136(12) 0.011(10) 0.010(8) 0.107(10)
C36 0.123(8) 0.128(9) 0.076(7) 0.017(6) 0.023(6) 0.094(8)
C37 0.178(14) 0.157(13) 0.097(9) 0.044(9) 0.026(9) 0.126(12)
C38 0.143(12) 0.091(8) 0.137(12) 0.024(8) 0.048(10) 0.067(8)
C39 0.125(9) 0.104(8) 0.082(7) -0.001(6) -0.007(6) 0.067(7)
C40 0.134(10) 0.119(9) 0.079(7) -0.001(6) 0.020(6) 0.082(8)
C41 0.186(15) 0.161(13) 0.074(8) 0.009(8) 0.021(8) 0.115(12)
C42 0.151(13) 0.154(13) 0.129(13) -0.022(10) 0.005(9) 0.095(11)
C43 0.078(7) 0.074(7) 0.064(8) -0.001(6) -0.012(4) 0.037(6)
C44 0.105(7) 0.084(8) 0.073(7) 0.013(6) 0.018(6) 0.047(6)
C45 0.136(12) 0.125(10) 0.078(8) 0.007(7) 0.022(7) 0.074(9)
C46 0.144(11) 0.159(13) 0.081(8) -0.018(8) 0.009(7) 0.100(11)
C47 0.244(19) 0.112(9) 0.080(8) 0.002(7) 0.024(9) 0.118(12)
C48 0.130(10) 0.093(8) 0.068(6) 0.019(5) 0.026(6) 0.056(7)
C49 0.086(5) 0.085(5) 0.039(4) -0.006(4) 0.002(4) 0.049(5)
C50 0.118(9) 0.106(8) 0.086(8) -0.020(6) 0.009(6) 0.058(7)
C51 0.161(13) 0.088(8) 0.141(13) 0.023(8) 0.020(11) 0.073(9)
C52 0.119(10) 0.085(8) 0.098(10) -0.007(7) 0.027(8) 0.014(7)
C53 0.110(8) 0.120(11) 0.058(6) 0.006(7) 0.003(5) 0.038(8)
C54 0.072(5) 0.085(7) 0.059(5) -0.002(5) 0.005(4) 0.027(5)
C55 0.071(5) 0.094(6) 0.065(5) 0.001(4) -0.009(4) 0.051(5)
C56 0.103(8) 0.190(14) 0.064(7) -0.008(7) -0.012(6) 0.094(9)
C57 0.105(9) 0.231(18) 0.104(10) -0.015(10) 0.003(7) 0.119(11)
C58 0.081(8) 0.216(17) 0.135(14) 0.058(12) 0.002(8) 0.077(10)
C59 0.100(9) 0.204(16) 0.100(10) -0.032(10) -0.037(7) 0.088(10)
C60 0.100(7) 0.171(11) 0.054(5) -0.016(6) -0.016(5) 0.083(8)
C61 0.077(5) 0.094(6) 0.054(5) 0.001(4) 0.002(4) 0.038(5)
C62 0.090(6) 0.112(8) 0.068(6) 0.013(5) 0.021(5) 0.038(6)
C63 0.108(8) 0.099(9) 0.088(8) -0.005(7) 0.007(7) 0.029(7)
C64 0.160(13) 0.079(7) 0.093(9) 0.011(7) -0.027(9) 0.024(8)
C65 0.134(10) 0.092(9) 0.115(10) -0.015(8) -0.012(8) 0.065(8)
C66 0.107(7) 0.099(8) 0.068(6) 0.005(5) 0.008(5) 0.063(7)
C67 0.072(5) 0.097(6) 0.071(6) -0.002(5) 0.001(4) 0.046(5)
C68 0.106(8) 0.150(11) 0.086(8) -0.016(7) 0.011(6) 0.082(8)
C69 0.135(11) 0.235(19) 0.088(9) -0.019(10) 0.021(8) 0.126(13)
C70 0.125(11) 0.160(13) 0.121(12) 0.002(9) 0.029(9) 0.100(10)
C71 0.088(8) 0.213(17) 0.102(10) -0.014(10) -0.010(7) 0.090(10)
C72 0.104(8) 0.154(11) 0.066(6) 0.004(7) 0.003(5) 0.088(8)
C73 0.055(5) 0.080(6) 0.048(7) 0.003(5) -0.003(4) 0.034(4)
C74 0.101(7) 0.092(8) 0.071(7) -0.002(6) -0.009(5) 0.041(6)
C75 0.127(9) 0.122(9) 0.074(7) 0.010(6) -0.023(6) 0.073(9)
C76 0.089(9) 0.124(10) 0.088(9) -0.013(7) -0.022(7) 0.041(8)
C77 0.086(7) 0.101(8) 0.123(11) 0.011(8) -0.021(7) 0.008(6)
C78 0.109(9) 0.105(9) 0.090(9) 0.000(7) -0.011(7) 0.016(8)
F1 0.222(9) 0.233(9) 0.148(7) -0.020(6) -0.018(6) 0.138(8)
F2 0.272(11) 0.259(10) 0.253(11) 0.140(9) 0.118(9) 0.180(10)
F3 0.157(7) 0.163(7) 0.097(6) 0.000(5) -0.009(5) 0.101(6)
F4 0.148(7) 0.112(5) 0.152(7) 0.037(5) 0.070(6) 0.062(5)
F5 0.292(17) 0.255(15) 0.205(13) 0.014(10) 0.031(11) 0.229(15)
F6 0.266(13) 0.172(9) 0.181(11) 0.054(8) 0.109(10) 0.151(10)
F7 0.311(16) 0.121(7) 0.230(13) 0.030(7) 0.085(12) 0.139(9)
F8 0.277(18) 0.41(3) 0.29(2) 0.21(2) 0.111(16) 0.24(2)
F9 0.097(6) 0.238(12) 0.187(10) -0.030(9) 0.027(6) 0.063(7)
F15 0.126(5) 0.086(4) 0.095(4) 0.024(3) -0.004(4) 0.034(4)
F16 0.091(4) 0.193(8) 0.076(4) 0.015(4) 0.026(3) 0.045(5)
F17 0.106(5) 0.158(7) 0.089(5) -0.005(4) 0.000(4) 0.050(5)
F18 0.148(7) 0.122(6) 0.137(7) 0.047(5) -0.017(5) 0.045(5)
O1 0.055(4) 0.098(5) 0.087(5) 0.000(4) 0.009(3) 0.031(3)
O2 0.073(4) 0.093(4) 0.073(4) -0.008(3) -0.010(3) 0.044(4)
O3 0.076(4) 0.115(5) 0.075(4) -0.007(3) -0.012(3) 0.067(4)
O4 0.069(4) 0.124(5) 0.053(3) -0.013(3) -0.009(3) 0.058(4)
O5 0.100(4) 0.098(4) 0.059(4) -0.007(3) -0.001(3) 0.071(4)
O6 0.070(4) 0.092(4) 0.079(4) -0.021(3) -0.006(3) 0.040(3)
O11 0.075(3) 0.109(4) 0.043(3) 0.004(3) -0.005(2) 0.049(3)
O22 0.083(4) 0.112(5) 0.047(3) 0.012(3) 0.015(3) 0.062(4)
P1 0.0699(12) 0.0876(14) 0.0448(11) 0.0040(9) -0.0019(9) 0.0449(11)
P2 0.0665(12) 0.0879(14) 0.0429(10) 0.0020(9) 0.0060(9) 0.0417(11)
Yb1 0.0620(2) 0.0893(3) 0.04085(17) 0.00023(10) 0.0004(2) 0.0449(2)
F14 0.155(10) 0.99(8) 0.33(3) 0.06(4) 0.084(14) 0.16(3)
F12 0.272(11) 0.259(10) 0.253(11) 0.140(9) 0.118(9) 0.180(10)
F13 0.393(16) 0.385(16) 0.389(17) -0.041(10) 0.013(10) 0.194(11)
C20 0.180(10) 0.170(10) 0.093(7) 0.004(6) 0.013(7) 0.112(9)

loop_
_atom_type_symbol
_atom_type_description
_atom_type_scat_dispersion_real
_atom_type_scat_dispersion_imag
_atom_type_scat_source
C C 0.0033 0.0016 'International Tables Vol C Tables 4.2.6.8 and 6.1.1.4'
H H 0.0000 0.0000 'International Tables Vol C Tables 4.2.6.8 and 6.1.1.4'
N N 0.0061 0.0033 'International Tables Vol C Tables 4.2.6.8 and 6.1.1.4'
O O 0.0106 0.0060 'International Tables Vol C Tables 4.2.6.8 and 6.1.1.4'
F F 0.0171 0.0103 'International Tables Vol C Tables 4.2.6.8 and 6.1.1.4'
P P 0.1023 0.0942 'International Tables Vol C Tables 4.2.6.8 and 6.1.1.4'
Yb Yb -0.3850 5.5486 'International Tables Vol C Tables 4.2.6.8 and 6.1.1.4'
Cl Cl 0.1484 0.1585 'International Tables Vol C Tables 4.2.6.8 and 6.1.1.4'

loop_
_geom_angle_atom_site_label_1
_geom_angle_atom_site_label_2
_geom_angle_atom_site_label_3
_geom_angle
F11 C19 F10 104.6(16)
F11 C19 C18 108.6(14)
F10 C19 C18 111.0(12)
F11 C19 C20 121.0(14)
F10 C19 C20 101.9(12)
C18 C19 C20 109.4(13)
F19 C34 F20 117(2)
F19 C34 C33 115.5(16)
F20 C34 C33 111.2(13)
F19 C34 F21 103.9(15)
F20 C34 F21 105.1(19)
C33 C34 F21 102(2)
O1 C1 C2 130.4(9)
O1 C1 C8 123.3(10)
C2 C1 C8 106.1(9)
C3 C2 C1 120.7(10)
C3 C2 C11 134.1(10)
C1 C2 C11 105.1(9)
O2 C3 C2 126.4(10)
O2 C3 C4 113.0(9)
C2 C3 C4 120.3(10)
F2 C4 F1 103.6(12)
F2 C4 C5 106.3(13)
F1 C4 C5 107.8(12)
F2 C4 C3 112.1(11)
F1 C4 C3 107.7(11)
C5 C4 C3 118.4(9)
F3 C5 F4 107.1(10)
F3 C5 C6 114.1(13)
F4 C5 C6 104.2(12)
F3 C5 C4 104.9(11)
F4 C5 C4 106.4(10)
C6 C5 C4 119.4(11)
F6 C6 F5 109.8(16)
F6 C6 F7 104.1(16)
F5 C6 F7 104.9(14)
F6 C6 C5 111.6(13)
F5 C6 C5 116.7(17)
F7 C6 C5 108.7(14)
C8 C7 H7A 109.5
C8 C7 H7B 109.5
H7A C7 H7B 109.5
C8 C7 H7C 109.5
H7A C7 H7C 109.5
H7B C7 H7C 109.5
C7 C8 C9 116.8(11)
C7 C8 C12 121.3(10)
C9 C8 C12 100.5(11)
C7 C8 C1 113.6(10)
C9 C8 C1 103.6(9)
C12 C8 C1 98.2(8)
C8 C9 C10 107.3(11)
C8 C9 H9A 110.2
C10 C9 H9A 110.2
C8 C9 H9B 110.2
C10 C9 H9B 110.3
H9A C9 H9B 108.5
C9 C10 C11 99.6(11)
C9 C10 H10A 111.8
C11 C10 H10A 111.9
C9 C10 H10B 111.8
C11 C10 H10B 111.8
H10A C10 H10B 109.6
C12 C11 C10 103.3(10)
C12 C11 C2 100.6(10)
C10 C11 C2 102.7(9)
C12 C11 H11 116.0
C10 C11 H11 116.0
C2 C11 H11 116.0
C11 C12 C13 111.1(11)
C11 C12 C8 97.5(8)
C13 C12 C8 114.5(11)
C11 C12 C14 112.4(12)
C13 C12 C14 108.5(10)
C8 C12 C14 112.6(11)
C12 C13 H13A 109.5
C12 C13 H13B 109.5
H13A C13 H13B 109.5
C12 C13 H13C 109.5
H13A C13 H13C 109.5
H13B C13 H13C 109.5
C12 C14 H14A 109.5
C12 C14 H14B 109.5
H14A C14 H14B 109.5
C12 C14 H14C 109.4
H14A C14 H14C 109.5
H14B C14 H14C 109.5
O3 C15 C16 129.2(8)
O3 C15 C22 113.2(9)
C16 C15 C22 117.4(8)
C15 C16 C17 121.3(8)
C15 C16 C25 95.5(9)
C17 C16 C25 143.0(10)
O4 C17 C16 128.9(10)
O4 C17 C18 119.3(11)
C16 C17 C18 111.8(9)
F9 C18 C19 106.7(11)
F9 C18 F8 109.6(16)
C19 C18 F8 113.0(16)
F9 C18 C17 107.2(11)
C19 C18 C17 109.5(13)
F8 C18 C17 110.7(11)
C22 C21 H21A 109.5
C22 C21 H21B 109.5
H21A C21 H21B 109.5
C22 C21 H21C 109.5
H21A C21 H21C 109.5
H21B C21 H21C 109.5
C21 C22 C26 113.5(14)
C21 C22 C15 111.1(11)
C26 C22 C15 97.5(9)
C21 C22 C23 125.1(14)
C26 C22 C23 106.2(11)
C15 C22 C23 99.1(11)
C24 C23 C22 97.5(12)
C24 C23 H23A 112.3
C22 C23 H23A 112.3
C24 C23 H23B 112.3
C22 C23 H23B 112.2
H23A C23 H23B 109.9
C23 C24 C25 106.1(14)
C23 C24 H1C 110.5
C25 C24 H1C 110.5
C23 C24 H1D 110.5
C25 C24 H1D 110.5
H1C C24 H1D 108.7
C16 C25 C26 109.6(10)
C16 C25 C24 106.3(15)
C26 C25 C24 98.7(16)
C16 C25 H25 113.7
C26 C25 H25 113.7
C24 C25 H25 113.7
C27 C26 C22 120.8(13)
C27 C26 C28 109.2(13)
C22 C26 C28 114.9(12)
C27 C26 C25 105.2(18)
C22 C26 C25 91.3(9)
C28 C26 C25 113.8(12)
C26 C27 H27A 109.5
C26 C27 H27B 109.5
H27A C27 H27B 109.5
C26 C27 H27C 109.5
H27A C27 H27C 109.5
H27B C27 H27C 109.5
O5 C29 C30 131.5(12)
O5 C29 C36 125.7(14)
C30 C29 C36 102.2(12)
C31 C30 C29 118.2(11)
C31 C30 C39 132.6(11)
C29 C30 C39 109.2(10)
O6 C31 C30 125.9(10)
O6 C31 C32 113.4(10)
C30 C31 C32 120.5(11)
F15 C32 F16 110.4(14)
F15 C32 C33 108.3(14)
F16 C32 C33 103.1(13)
F15 C32 C31 110.0(13)
F16 C32 C31 111.7(13)
C33 C32 C31 113.2(13)
F18 C33 F17 108.0(10)
F18 C33 C34 111.2(15)
F17 C33 C34 102.9(16)
F18 C33 C32 106.9(13)
F17 C33 C32 106.4(12)
C34 C33 C32 120.7(13)
C36 C35 H35A 109.5
C36 C35 H35B 109.5
H35A C35 H35B 109.5
C36 C35 H35C 109.5
H35A C35 H35C 109.5
H35B C35 H35C 109.5
C37 C36 C35 111.2(12)
C37 C36 C40 103.0(12)
C35 C36 C40 118.5(10)
C37 C36 C29 107.5(10)
C35 C36 C29 114.6(12)
C40 C36 C29 100.8(10)
C36 C37 C38 102.0(11)
C36 C37 H37A 111.4
C38 C37 H37A 111.4
C36 C37 H37B 111.4
C38 C37 H37B 111.4
H37A C37 H37B 109.2
C39 C38 C37 101.0(10)
C39 C38 H38A 111.6
C37 C38 H38A 111.6
C39 C38 H38B 111.6
C37 C38 H38B 111.6
H38A C38 H38B 109.4
C38 C39 C30 108.6(10)
C38 C39 C40 103.2(10)
C30 C39 C40 99.8(9)
C38 C39 H39 114.6
C30 C39 H39 114.6
C40 C39 H39 114.6
C42 C40 C36 116.6(12)
C42 C40 C41 105.7(11)
C36 C40 C41 112.3(11)
C42 C40 C39 114.7(12)
C36 C40 C39 92.5(8)
C41 C40 C39 115.2(11)
C40 C41 H41A 109.5
C40 C41 H41B 109.5
H41A C41 H41B 109.5
C40 C41 H41C 109.5
H41A C41 H41C 109.5
H41B C41 H41C 109.5
C40 C42 H42A 109.5
C40 C42 H42B 109.5
H42A C42 H42B 109.5
C40 C42 H42C 109.5
H42A C42 H42C 109.5
H42B C42 H42C 109.5
C44 C43 C48 112.6(11)
C44 C43 P1 127.4(11)
C48 C43 P1 119.7(9)
C43 C44 C45 124.7(12)
C43 C44 H44 117.6
C45 C44 H44 117.6
C46 C45 C44 117.2(12)
C46 C45 H45 121.4
C44 C45 H45 121.4
C45 C46 C47 120.9(12)
C45 C46 H46 119.5
C47 C46 H46 119.5
C48 C47 C46 120.6(12)
C48 C47 H47 119.7
C46 C47 H47 119.7
C47 C48 C43 123.8(11)
C47 C48 H48 118.1
C43 C48 H48 118.1
C50 C49 C54 123.3(11)
C50 C49 P1 121.6(9)
C54 C49 P1 115.1(7)
C49 C50 C51 120.2(13)
C49 C50 H50 119.9
C51 C50 H50 119.9
C52 C51 C50 114.9(13)
C52 C51 H51 122.5
C50 C51 H51 122.5
C53 C52 C51 123.3(13)
C53 C52 H52 118.3
C51 C52 H52 118.3
C52 C53 C54 123.3(13)
C52 C53 H53 118.4
C54 C53 H53 118.4
C49 C54 C53 114.3(10)
C49 C54 H54 122.8
C53 C54 H54 122.8
C60 C55 C56 122.9(9)
C60 C55 P1 123.3(7)
C56 C55 P1 113.8(7)
C55 C56 C57 116.4(11)
C55 C56 H56 121.8
C57 C56 H56 121.8
C56 C57 C58 119.6(12)
C56 C57 H57 120.2
C58 C57 H57 120.2
C59 C58 C57 121.5(12)
C59 C58 H58 119.2
C57 C58 H58 119.2
C58 C59 C60 120.4(13)
C58 C59 H59 119.8
C60 C59 H59 119.8
C55 C60 C59 118.3(11)
C55 C60 H60 120.8
C59 C60 H60 120.8
C66 C61 C62 117.2(11)
C66 C61 P2 121.4(8)
C62 C61 P2 121.3(8)
C63 C62 C61 119.1(11)
C63 C62 H62 120.4
C61 C62 H62 120.4
C64 C63 C62 122.6(13)
C64 C63 H63 118.7
C62 C63 H63 118.7
C63 C64 C65 121.0(13)
C63 C64 H64 119.5
C65 C64 H64 119.5
C66 C65 C64 117.4(13)
C66 C65 H65 121.3
C64 C65 H65 121.3
C61 C66 C65 122.4(12)
C61 C66 H66 118.8
C65 C66 H66 118.8
C72 C67 C68 120.3(10)
C72 C67 P2 117.5(8)
C68 C67 P2 122.2(8)
C67 C68 C69 118.3(12)
C67 C68 H68 120.9
C69 C68 H68 120.9
C70 C69 C68 119.1(13)
C70 C69 H69 120.4
C68 C69 H69 120.4
C69 C70 C71 123.7(12)
C69 C70 H70 118.2
C71 C70 H70 118.2
C70 C71 C72 117.7(12)
C70 C71 H71 121.2
C72 C71 H71 121.2
C67 C72 C71 120.8(11)
C67 C72 H72 119.6
C71 C72 H72 119.6
C74 C73 C78 125.5(12)
C74 C73 P2 120.2(9)
C78 C73 P2 114.2(10)
C73 C74 C75 116.7(12)
C73 C74 H74 121.7
C75 C74 H74 121.6
C76 C75 C74 120.0(11)
C76 C75 H75 120.0
C74 C75 H75 120.0
C75 C76 C77 119.0(12)
C75 C76 H76 120.5
C77 C76 H76 120.5
C76 C77 C78 127.1(12)
C76 C77 H77 116.4
C78 C77 H77 116.4
C77 C78 C73 111.3(13)
C77 C78 H78 124.4
C73 C78 H78 124.4
C1 O1 Yb1 130.4(6)
C3 O2 Yb1 137.7(6)
C15 O3 Yb1 131.6(6)
C17 O4 Yb1 133.8(7)
C29 O5 Yb1 131.5(8)
C31 O6 Yb1 139.6(6)
P1 O11 Yb1 163.3(4)
P2 O22 Yb1 163.1(4)
O11 P1 C43 113.1(6)
O11 P1 C55 111.2(4)
C43 P1 C55 106.2(5)
O11 P1 C49 113.5(4)
C43 P1 C49 106.1(5)
C55 P1 C49 106.2(4)
O22 P2 C61 112.4(4)
O22 P2 C67 110.4(4)
C61 P2 C67 107.8(5)
O22 P2 C73 112.7(5)
C61 P2 C73 108.3(5)
C67 P2 C73 104.9(5)
O6 Yb1 O11 102.4(3)
O6 Yb1 O2 145.9(2)
O11 Yb1 O2 88.6(3)
O6 Yb1 O22 88.3(3)
O11 Yb1 O22 142.79(18)
O2 Yb1 O22 102.3(3)
O6 Yb1 O3 79.1(3)
O11 Yb1 O3 144.9(2)
O2 Yb1 O3 73.8(2)
O22 Yb1 O3 71.9(2)
O6 Yb1 O4 73.7(2)
O11 Yb1 O4 72.2(2)
O2 Yb1 O4 79.4(2)
O22 Yb1 O4 144.4(2)
O3 Yb1 O4 74.7(2)
O6 Yb1 O5 72.4(2)
O11 Yb1 O5 72.9(2)
O2 Yb1 O5 141.5(2)
O22 Yb1 O5 76.8(2)
O3 Yb1 O5 137.9(2)
O4 Yb1 O5 123.6(2)
O6 Yb1 O1 140.4(2)
O11 Yb1 O1 75.4(2)
O2 Yb1 O1 73.5(2)
O22 Yb1 O1 73.9(3)
O3 Yb1 O1 125.3(3)
O4 Yb1 O1 137.8(2)
O5 Yb1 O1 69.3(2)
F12 C20 F14 96.9(14)
F12 C20 F13 102.2(13)
F14 C20 F13 105.0(14)
F12 C20 C19 122.5(13)
F14 C20 C19 106.6(13)
F13 C20 C19 120.1(18)

loop_
_geom_bond_atom_site_label_1
_geom_bond_atom_site_label_2
_geom_bond_distance
F11 C19 1.346(16)
F10 C19 1.416(14)
C19 C18 1.45(2)
C19 C20 1.604(14)
C34 F19 1.23(2)
C34 F20 1.278(18)
C34 C33 1.50(2)
C34 F21 1.51(3)
C1 O1 1.234(12)
C1 C2 1.426(15)
C1 C8 1.574(14)
C2 C3 1.365(14)
C2 C11 1.597(15)
C3 O2 1.275(13)
C3 C4 1.590(17)
C4 F2 1.340(19)
C4 F1 1.405(16)
C4 C5 1.486(18)
C5 F3 1.361(15)
C5 F4 1.400(14)
C5 C6 1.47(2)
C6 F6 1.30(2)
C6 F5 1.31(2)
C6 F7 1.36(2)
C7 C8 1.510(18)
C7 H7A 0.9600
C7 H7B 0.9600
C7 H7C 0.9600
C8 C9 1.540(18)
C8 C12 1.549(19)
C9 C10 1.55(2)
C9 H9A 0.9700
C9 H9B 0.9700
C10 C11 1.592(18)
C10 H10A 0.9700
C10 H10B 0.9700
C11 C12 1.49(2)
C11 H11 0.9800
C12 C13 1.519(16)
C12 C14 1.583(15)
C13 H13A 0.9600
C13 H13B 0.9600
C13 H13C 0.9600
C14 H14A 0.9600
C14 H14B 0.9600
C14 H14C 0.9600
C15 O3 1.283(10)
C15 C16 1.373(15)
C15 C22 1.606(14)
C16 C17 1.385(15)
C16 C25 1.527(15)
C17 O4 1.229(11)
C17 C18 1.519(17)
C18 F9 1.399(17)
C18 F8 1.47(2)
C21 C22 1.369(18)
C21 H21A 0.9600
C21 H21B 0.9600
C21 H21C 0.9600
C22 C26 1.522(18)
C22 C23 1.71(3)
C23 C24 1.570(18)
C23 H23A 0.9700
C23 H23B 0.9700
C24 C25 1.656(17)
C24 H1C 0.9700
C24 H1D 0.9700
C25 C26 1.639(16)
C25 H25 0.9800
C26 C27 1.34(2)
C26 C28 1.622(17)
C27 H27A 0.9600
C27 H27B 0.9600
C27 H27C 0.9600
C29 O5 1.205(18)
C29 C30 1.47(2)
C29 C36 1.589(16)
C30 C31 1.364(14)
C30 C39 1.524(16)
C31 O6 1.296(12)
C31 C32 1.58(2)
C32 F15 1.340(18)
C32 F16 1.413(17)
C32 C33 1.53(2)
C33 F18 1.364(16)
C33 F17 1.395(17)
C35 C36 1.536(19)
C35 H35A 0.9600
C35 H35B 0.9600
C35 H35C 0.9600
C36 C37 1.502(16)
C36 C40 1.580(18)
C37 C38 1.71(2)
C37 H37A 0.9700
C37 H37B 0.9700
C38 C39 1.466(19)
C38 H38A 0.9700
C38 H38B 0.9700
C39 C40 1.612(19)
C39 H39 0.9800
C40 C42 1.458(18)
C40 C41 1.606(18)
C41 H41A 0.9600
C41 H41B 0.9600
C41 H41C 0.9600
C42 H42A 0.9600
C42 H42B 0.9600
C42 H42C 0.9600
C43 C44 1.377(18)
C43 C48 1.48(2)
C43 P1 1.729(15)
C44 C45 1.417(16)
C44 H44 0.9300
C45 C46 1.381(19)
C45 H45 0.9300
C46 C47 1.38(2)
C46 H46 0.9300
C47 C48 1.310(17)
C47 H47 0.9300
C48 H48 0.9300
C49 C50 1.261(16)
C49 C54 1.395(13)
C49 P1 1.843(10)
C50 C51 1.481(19)
C50 H50 0.9300
C51 C52 1.34(2)
C51 H51 0.9300
C52 C53 1.26(2)
C52 H52 0.9300
C53 C54 1.404(17)
C53 H53 0.9300
C54 H54 0.9300
C55 C60 1.353(13)
C55 C56 1.402(15)
C55 P1 1.818(8)
C56 C57 1.409(16)
C56 H56 0.9300
C57 C58 1.42(2)
C57 H57 0.9300
C58 C59 1.29(2)
C58 H58 0.9300
C59 C60 1.427(16)
C59 H59 0.9300
C60 H60 0.9300
C61 C66 1.365(14)
C61 C62 1.435(14)
C61 P2 1.793(11)
C62 C63 1.368(18)
C62 H62 0.9300
C63 C64 1.28(2)
C63 H63 0.9300
C64 C65 1.43(2)
C64 H64 0.9300
C65 C66 1.374(16)
C65 H65 0.9300
C66 H66 0.9300
C67 C72 1.325(15)
C67 C68 1.371(15)
C67 P2 1.828(9)
C68 C69 1.402(16)
C68 H68 0.9300
C69 C70 1.32(2)
C69 H69 0.9300
C70 C71 1.32(2)
C70 H70 0.9300
C71 C72 1.399(16)
C71 H71 0.9300
C72 H72 0.9300
C73 C74 1.368(18)
C73 C78 1.418(18)
C73 P2 1.850(13)
C74 C75 1.421(16)
C74 H74 0.9300
C75 C76 1.346(18)
C75 H75 0.9300
C76 C77 1.349(19)
C76 H76 0.9300
C77 C78 1.371(18)
C77 H77 0.9300
C78 H78 0.9300
O1 Yb1 2.419(7)
O2 Yb1 2.290(7)
O3 Yb1 2.331(6)
O4 Yb1 2.338(6)
O5 Yb1 2.404(6)
O6 Yb1 2.278(6)
O11 P1 1.496(6)
O11 Yb1 2.279(5)
O22 P2 1.479(6)
O22 Yb1 2.291(5)
F14 C20 1.374(16)
F12 C20 1.333(12)
F13 C20 1.376(16)

loop_
_geom_torsion_atom_site_label_1
_geom_torsion_atom_site_label_2
_geom_torsion_atom_site_label_3
_geom_torsion_atom_site_label_4
_geom_torsion
O1 C1 C2 C3 2.1(16)
C8 C1 C2 C3 -172.9(9)
O1 C1 C2 C11 180.0(10)
C8 C1 C2 C11 5.0(10)
C1 C2 C3 O2 -9.7(15)
C11 C2 C3 O2 173.1(11)
C1 C2 C3 C4 176.4(9)
C11 C2 C3 C4 -0.8(17)
O2 C3 C4 F2 155.3(12)
C2 C3 C4 F2 -30.0(16)
O2 C3 C4 F1 42.1(12)
C2 C3 C4 F1 -143.3(11)
O2 C3 C4 C5 -80.4(12)
C2 C3 C4 C5 94.3(12)
F2 C4 C5 F3 71.0(13)
F1 C4 C5 F3 -178.4(11)
C3 C4 C5 F3 -56.0(13)
F2 C4 C5 F4 -175.7(11)
F1 C4 C5 F4 -65.1(13)
C3 C4 C5 F4 57.3(14)
F2 C4 C5 C6 -58.3(18)
F1 C4 C5 C6 52.3(17)
C3 C4 C5 C6 174.7(13)
F3 C5 C6 F6 47(2)
F4 C5 C6 F6 -69.6(18)
C4 C5 C6 F6 171.8(14)
F3 C5 C6 F5 174.2(14)
F4 C5 C6 F5 57.8(18)
C4 C5 C6 F5 -61(2)
F3 C5 C6 F7 -67.5(18)
F4 C5 C6 F7 176.1(14)
C4 C5 C6 F7 58(2)
O1 C1 C8 C7 18.8(14)
C2 C1 C8 C7 -165.8(10)
O1 C1 C8 C9 -108.9(12)
C2 C1 C8 C9 66.6(11)
O1 C1 C8 C12 148.2(9)
C2 C1 C8 C12 -36.3(10)
C7 C8 C9 C10 163.4(11)
C12 C8 C9 C10 30.1(12)
C1 C8 C9 C10 -71.0(12)
C8 C9 C10 C11 2.0(13)
C9 C10 C11 C12 -35.3(12)
C9 C10 C11 C2 69.0(12)
C3 C2 C11 C12 -152.8(12)
C1 C2 C11 C12 29.7(11)
C3 C2 C11 C10 100.9(14)
C1 C2 C11 C10 -76.6(12)
C10 C11 C12 C13 174.4(10)
C2 C11 C12 C13 68.5(11)
C10 C11 C12 C8 54.5(11)
C2 C11 C12 C8 -51.5(10)
C10 C11 C12 C14 -63.8(14)
C2 C11 C12 C14 -169.8(11)
C7 C8 C12 C11 178.1(10)
C9 C8 C12 C11 -51.5(10)
C1 C8 C12 C11 54.0(10)
C7 C8 C12 C13 60.8(14)
C9 C8 C12 C13 -168.8(10)
C1 C8 C12 C13 -63.3(12)
C7 C8 C12 C14 -63.8(15)
C9 C8 C12 C14 66.7(13)
C1 C8 C12 C14 172.2(10)
O3 C15 C16 C17 -6.6(18)
C22 C15 C16 C17 177.7(11)
O3 C15 C16 C25 177.1(12)
C22 C15 C16 C25 1.4(14)
C15 C16 C17 O4 -0.2(19)
C25 C16 C17 O4 173.6(16)
C15 C16 C17 C18 177.6(11)
C25 C16 C17 C18 -9(2)
F11 C19 C18 F9 51.3(17)
F10 C19 C18 F9 165.7(13)
C20 C19 C18 F9 -82.6(15)
F11 C19 C18 F8 171.8(15)
F10 C19 C18 F8 -73.8(16)
C20 C19 C18 F8 37.8(16)
F11 C19 C18 C17 -64.3(16)
F10 C19 C18 C17 50.0(16)
C20 C19 C18 C17 161.7(11)
O4 C17 C18 F9 147.3(12)
C16 C17 C18 F9 -30.8(16)
O4 C17 C18 C19 -97.4(14)
C16 C17 C18 C19 84.6(13)
O4 C17 C18 F8 28(2)
C16 C17 C18 F8 -150.2(15)
O3 C15 C22 C21 29.9(17)
C16 C15 C22 C21 -153.8(13)
O3 C15 C22 C26 148.7(10)
C16 C15 C22 C26 -35.0(14)
O3 C15 C22 C23 -103.5(12)
C16 C15 C22 C23 72.9(13)
C21 C22 C23 C24 169.1(18)
C26 C22 C23 C24 33.8(18)
C15 C22 C23 C24 -66.9(18)
C22 C23 C24 C25 7(2)
C15 C16 C25 C26 31.7(14)
C17 C16 C25 C26 -143.0(16)
C15 C16 C25 C24 -74.1(15)
C17 C16 C25 C24 111(2)
C23 C24 C25 C16 72(2)
C23 C24 C25 C26 -41(2)
C21 C22 C26 C27 53(2)
C15 C22 C26 C27 -64(2)
C23 C22 C26 C27 -166.2(19)
C21 C22 C26 C28 -81.7(17)
C15 C22 C26 C28 161.3(12)
C23 C22 C26 C28 59.5(15)
C21 C22 C26 C25 161.2(13)
C15 C22 C26 C25 44.3(11)
C23 C22 C26 C25 -57.6(12)
C16 C25 C26 C27 70.0(15)
C24 C25 C26 C27 -179.1(13)
C16 C25 C26 C22 -52.5(13)
C24 C25 C26 C22 58.4(13)
C16 C25 C26 C28 -170.5(12)
C24 C25 C26 C28 -59.6(15)
O5 C29 C30 C31 -5(2)
C36 C29 C30 C31 -176.1(9)
O5 C29 C30 C39 173.1(16)
C36 C29 C30 C39 2.1(13)
C29 C30 C31 O6 -2.6(17)
C39 C30 C31 O6 179.6(11)
C29 C30 C31 C32 171.8(12)
C39 C30 C31 C32 -6.0(18)
O6 C31 C32 F15 153.6(10)
C30 C31 C32 F15 -21.4(16)
O6 C31 C32 F16 30.7(16)
C30 C31 C32 F16 -144.3(11)
O6 C31 C32 C33 -85.1(14)
C30 C31 C32 C33 99.9(15)
F19 C34 C33 F18 169(2)
F20 C34 C33 F18 -55(3)
F21 C34 C33 F18 56.7(15)
F19 C34 C33 F17 -76(2)
F20 C34 C33 F17 61(3)
F21 C34 C33 F17 172.2(12)
F19 C34 C33 C32 42(3)
F20 C34 C33 C32 178.8(19)
F21 C34 C33 C32 -70(2)
F15 C32 C33 F18 -179.4(12)
F16 C32 C33 F18 -62.4(15)
C31 C32 C33 F18 58.4(16)
F15 C32 C33 F17 65.4(16)
F16 C32 C33 F17 -177.6(12)
C31 C32 C33 F17 -56.8(15)
F15 C32 C33 C34 -51(2)
F16 C32 C33 C34 66(2)
C31 C32 C33 C34 -173.2(18)
O5 C29 C36 C37 -102.0(18)
C30 C29 C36 C37 69.7(14)
O5 C29 C36 C35 22(2)
C30 C29 C36 C35 -166.2(11)
O5 C29 C36 C40 150.6(15)
C30 C29 C36 C40 -37.7(12)
C35 C36 C37 C38 162.6(10)
C40 C36 C37 C38 34.6(11)
C29 C36 C37 C38 -71.3(14)
C36 C37 C38 C39 2.8(13)
C37 C38 C39 C30 66.9(12)
C37 C38 C39 C40 -38.4(12)
C31 C30 C39 C38 103.6(14)
C29 C30 C39 C38 -74.4(14)
C31 C30 C39 C40 -148.8(11)
C29 C30 C39 C40 33.2(12)
C37 C36 C40 C42 63.4(15)
C35 C36 C40 C42 -59.8(17)
C29 C36 C40 C42 174.3(13)
C37 C36 C40 C41 -174.5(11)
C35 C36 C40 C41 62.3(14)
C29 C36 C40 C41 -63.6(13)
C37 C36 C40 C39 -55.9(10)
C35 C36 C40 C39 -179.1(10)
C29 C36 C40 C39 55.0(11)
C38 C39 C40 C42 -62.0(15)
C30 C39 C40 C42 -173.9(11)
C38 C39 C40 C36 58.9(11)
C30 C39 C40 C36 -53.0(9)
C38 C39 C40 C41 175.0(11)
C30 C39 C40 C41 63.1(13)
C48 C43 C44 C45 -4.4(17)
P1 C43 C44 C45 -177.4(11)
C43 C44 C45 C46 3(2)
C44 C45 C46 C47 -1(2)
C45 C46 C47 C48 0(3)
C46 C47 C48 C43 -2(3)
C44 C43 C48 C47 3.9(19)
P1 C43 C48 C47 177.5(14)
C54 C49 C50 C51 1.5(17)
P1 C49 C50 C51 -178.9(9)
C49 C50 C51 C52 2(2)
C50 C51 C52 C53 -8(2)
C51 C52 C53 C54 10(2)
C50 C49 C54 C53 0.0(14)
P1 C49 C54 C53 -179.6(7)
C52 C53 C54 C49 -5.9(18)
C60 C55 C56 C57 2(2)
P1 C55 C56 C57 -179.2(12)
C55 C56 C57 C58 -1(3)
C56 C57 C58 C59 6(3)
C57 C58 C59 C60 -10(3)
C56 C55 C60 C59 -6(2)
P1 C55 C60 C59 174.7(11)
C58 C59 C60 C55 11(3)
C66 C61 C62 C63 -2.3(16)
P2 C61 C62 C63 -179.7(10)
C61 C62 C63 C64 5(2)
C62 C63 C64 C65 -7(2)
C63 C64 C65 C66 5(2)
C62 C61 C66 C65 1.2(16)
P2 C61 C66 C65 178.6(9)
C64 C65 C66 C61 -2.6(19)
C72 C67 C68 C69 -1(2)
P2 C67 C68 C69 -178.4(12)
C67 C68 C69 C70 -2(3)
C68 C69 C70 C71 3(3)
C69 C70 C71 C72 0(3)
C68 C67 C72 C71 3(2)
P2 C67 C72 C71 -179.1(12)
C70 C71 C72 C67 -2(2)
C78 C73 C74 C75 0.5(19)
P2 C73 C74 C75 178.8(9)
C73 C74 C75 C76 4.8(19)
C74 C75 C76 C77 -8(2)
C75 C76 C77 C78 7(3)
C76 C77 C78 C73 -2(3)
C74 C73 C78 C77 -2(2)
P2 C73 C78 C77 179.5(12)
C2 C1 O1 Yb1 7.2(15)
C8 C1 O1 Yb1 -178.5(7)
C2 C3 O2 Yb1 7.8(15)
C4 C3 O2 Yb1 -177.9(7)
C16 C15 O3 Yb1 9.3(17)
C22 C15 O3 Yb1 -174.9(8)
C16 C17 O4 Yb1 3.9(18)
C18 C17 O4 Yb1 -173.8(8)
C30 C29 O5 Yb1 14(2)
C36 C29 O5 Yb1 -177.1(8)
C30 C31 O6 Yb1 0.6(18)
C32 C31 O6 Yb1 -174.1(8)
Yb1 O11 P1 C43 103.9(15)
Yb1 O11 P1 C55 -136.7(14)
Yb1 O11 P1 C49 -17.1(16)
C44 C43 P1 O11 -156.6(9)
C48 C43 P1 O11 30.9(10)
C44 C43 P1 C55 81.1(11)
C48 C43 P1 C55 -91.4(9)
C44 C43 P1 C49 -31.6(11)
C48 C43 P1 C49 155.9(8)
C60 C55 P1 O11 -135.6(10)
C56 C55 P1 O11 45.3(11)
C60 C55 P1 C43 -12.1(12)
C56 C55 P1 C43 168.7(10)
C60 C55 P1 C49 100.6(10)
C56 C55 P1 C49 -78.6(10)
C50 C49 P1 O11 -145.8(8)
C54 C49 P1 O11 33.8(8)
C50 C49 P1 C43 89.4(10)
C54 C49 P1 C43 -91.0(7)
C50 C49 P1 C55 -23.4(9)
C54 C49 P1 C55 156.2(7)
Yb1 O22 P2 C61 -16.0(16)
Yb1 O22 P2 C67 -136.4(14)
Yb1 O22 P2 C73 106.7(15)
C66 C61 P2 O22 34.6(10)
C62 C61 P2 O22 -148.1(8)
C66 C61 P2 C67 156.4(8)
C62 C61 P2 C67 -26.3(10)
C66 C61 P2 C73 -90.6(9)
C62 C61 P2 C73 86.8(9)
C72 C67 P2 O22 45.2(11)
C68 C67 P2 O22 -136.9(10)
C72 C67 P2 C61 -77.9(10)
C68 C67 P2 C61 100.0(10)
C72 C67 P2 C73 166.8(10)
C68 C67 P2 C73 -15.3(11)
C74 C73 P2 O22 -154.7(9)
C78 C73 P2 O22 23.8(10)
C74 C73 P2 C61 -29.8(10)
C78 C73 P2 C61 148.8(9)
C74 C73 P2 C67 85.1(10)
C78 C73 P2 C67 -96.3(10)
C31 O6 Yb1 O11 71.4(10)
C31 O6 Yb1 O2 177.7(9)
C31 O6 Yb1 O22 -72.6(10)
C31 O6 Yb1 O3 -144.5(11)
C31 O6 Yb1 O4 138.4(11)
C31 O6 Yb1 O5 4.1(10)
C31 O6 Yb1 O1 -10.7(12)
P1 O11 Yb1 O6 10.1(16)
P1 O11 Yb1 O2 -137.3(15)
P1 O11 Yb1 O22 113.9(13)
P1 O11 Yb1 O3 -78.6(16)
P1 O11 Yb1 O4 -58.0(15)
P1 O11 Yb1 O5 77.0(15)
P1 O11 Yb1 O1 149.4(16)
C3 O2 Yb1 O6 174.3(7)
C3 O2 Yb1 O11 -75.4(9)
C3 O2 Yb1 O22 68.7(9)
C3 O2 Yb1 O3 135.4(9)
C3 O2 Yb1 O4 -147.6(9)
C3 O2 Yb1 O5 -15.6(11)
C3 O2 Yb1 O1 -0.2(8)
P2 O22 Yb1 O6 -138.2(15)
P2 O22 Yb1 O11 113.4(13)
P2 O22 Yb1 O2 9.0(16)
P2 O22 Yb1 O3 -59.1(15)
P2 O22 Yb1 O4 -79.9(17)
P2 O22 Yb1 O5 149.5(16)
P2 O22 Yb1 O1 77.6(15)
C15 O3 Yb1 O6 -80.3(9)
C15 O3 Yb1 O11 15.9(11)
C15 O3 Yb1 O2 78.7(9)
C15 O3 Yb1 O22 -172.1(9)
C15 O3 Yb1 O4 -4.4(9)
C15 O3 Yb1 O5 -128.1(8)
C15 O3 Yb1 O1 134.0(8)
C17 O4 Yb1 O6 81.2(10)
C17 O4 Yb1 O11 -169.5(10)
C17 O4 Yb1 O2 -77.6(10)
C17 O4 Yb1 O22 18.8(12)
C17 O4 Yb1 O3 -1.7(10)
C17 O4 Yb1 O5 136.2(10)
C17 O4 Yb1 O1 -127.9(9)
C29 O5 Yb1 O6 -10.5(12)
C29 O5 Yb1 O11 -120.0(12)
C29 O5 Yb1 O2 175.3(12)
C29 O5 Yb1 O22 81.9(12)
C29 O5 Yb1 O3 39.3(13)
C29 O5 Yb1 O4 -66.0(12)
C29 O5 Yb1 O1 159.5(12)
C1 O1 Yb1 O6 178.1(7)
C1 O1 Yb1 O11 86.1(8)
C1 O1 Yb1 O2 -6.8(8)
C1 O1 Yb1 O22 -115.3(8)
C1 O1 Yb1 O3 -62.2(9)
C1 O1 Yb1 O4 45.3(10)
C1 O1 Yb1 O5 163.0(8)
F11 C19 C20 F12 -164.4(19)
F10 C19 C20 F12 80(2)
C18 C19 C20 F12 -37(2)
F11 C19 C20 F14 -55(2)
F10 C19 C20 F14 -169.8(17)
C18 C19 C20 F14 72.7(18)
F11 C19 C20 F13 65(2)
F10 C19 C20 F13 -51(2)
C18 C19 C20 F13 -168.3(17)
